data_4327854
loop_
_publ_author_name
'Cai-Hong Zhan'
'Fei Wang'
'Yao Kang'
'Jian Zhang'

_publ_section_title
;
 Lanthanide-Thiophene-2,5-dicarboxylate Frameworks: Ionothermal Synthesis,
 Helical Structures, Photoluminescent Properties, and
 Single-Crystal-to-Single-Crystal Guest Exchange
;
_journal_name_full 'Inorganic Chemistry'
_journal_page_first 523
_journal_page_last 530
_journal_paper_doi 10.1021/ic201986m
_journal_volume 51
_journal_year 2012
_chemical_formula_sum 'C17 H18 Er N O9 S2'
_chemical_formula_weight 611.72
_chemical_name_systematic
; 
 ? 
;
_space_group_IT_number 14
_symmetry_cell_setting monoclinic
_symmetry_space_group_name_Hall '-P 2ybc'
_symmetry_space_group_name_H-M 'P 1 21/c 1'
_atom_sites_solution_hydrogens geom
_atom_sites_solution_primary direct
_atom_sites_solution_secondary difmap
_audit_creation_method SHELXL-97
_cell_angle_alpha 90.00
_cell_angle_beta 112.699(2)
_cell_angle_gamma 90.00
_cell_formula_units_Z 4
_cell_length_a 11.6140(5)
_cell_length_b 16.0888(7)
_cell_length_c 12.0204(6)
_cell_measurement_reflns_used 1381
_cell_measurement_temperature 293(2)
_cell_measurement_theta_max 21.70
_cell_measurement_theta_min 2.28
_cell_volume 2072.11(17)
_computing_cell_refinement 'Bruker SMART'
_computing_data_collection 'Bruker SMART'
_computing_data_reduction 'Bruker SAINT'
_computing_molecular_graphics 'Bruker SHELXTL'
_computing_publication_material 'Bruker SHELXTL'
_computing_structure_refinement 'SHELXL-97 (Sheldrick, 1997)'
_computing_structure_solution 'SHELXS-97 (Sheldrick, 1990)'
_diffrn_ambient_temperature 293(2)
_diffrn_detector_area_resol_mean none
_diffrn_measured_fraction_theta_full 0.960
_diffrn_measured_fraction_theta_max 0.960
_diffrn_measurement_device_type 'CCD area detector'
_diffrn_measurement_method 'phi and omega scans'
_diffrn_radiation_monochromator graphite
_diffrn_radiation_source 'fine-focus sealed tube'
_diffrn_radiation_type MoK\a
_diffrn_radiation_wavelength 0.71073
_diffrn_reflns_av_R_equivalents 0.0616
_diffrn_reflns_av_sigmaI/netI 0.0687
_diffrn_reflns_limit_h_max 13
_diffrn_reflns_limit_h_min -12
_diffrn_reflns_limit_k_max 17
_diffrn_reflns_limit_k_min -19
_diffrn_reflns_limit_l_max 14
_diffrn_reflns_limit_l_min -14
_diffrn_reflns_number 10815
_diffrn_reflns_theta_full 25.03
_diffrn_reflns_theta_max 25.03
_diffrn_reflns_theta_min 1.90
_diffrn_standards_decay_% none
_diffrn_standards_interval_count none
_diffrn_standards_interval_time none
_diffrn_standards_number none
_exptl_absorpt_coefficient_mu 4.301
_exptl_absorpt_correction_type none
_exptl_crystal_density_diffrn 1.961
_exptl_crystal_density_meas 1.964
_exptl_crystal_description block
_exptl_crystal_F_000 1196
_exptl_crystal_size_max .27
_exptl_crystal_size_mid .23
_exptl_crystal_size_min .21
_refine_diff_density_max 0.944
_refine_diff_density_min -0.688
_refine_diff_density_rms 0.153
_refine_ls_extinction_method none
_refine_ls_goodness_of_fit_ref 0.975
_refine_ls_hydrogen_treatment constr
_refine_ls_matrix_type full
_refine_ls_number_parameters 271
_refine_ls_number_reflns 3520
_refine_ls_number_restraints 0
_refine_ls_restrained_S_all 0.975
_refine_ls_R_factor_all 0.0551
_refine_ls_R_factor_gt 0.0364
_refine_ls_shift/su_max 0.001
_refine_ls_shift/su_mean 0.000
_refine_ls_structure_factor_coef Fsqd
_refine_ls_weighting_details 'calc w=1/[\s^2^(Fo^2^)+(0.0323P)^2^+0.0000P] where P=(Fo^2^+2Fc^2^)/3'
_refine_ls_weighting_scheme calc
_refine_ls_wR_factor_gt 0.0734
_refine_ls_wR_factor_ref 0.0810
_reflns_number_gt 2662
_reflns_number_total 3520
_reflns_threshold_expression >2sigma(I)
_cod_data_source_file ic201986m_si_002_04.cif
_cod_data_source_block 4
_cod_original_cell_volume 2072.10(16)
_cod_database_code 4327854

loop_
_symmetry_equiv_pos_as_xyz
'x, y, z'
'-x, y+1/2, -z+1/2'
'-x, -y, -z'
'x, -y-1/2, z-1/2'

loop_
_atom_site_label
_atom_site_type_symbol
_atom_site_fract_x
_atom_site_fract_y
_atom_site_fract_z
_atom_site_U_iso_or_equiv
_atom_site_adp_type
_atom_site_occupancy
_atom_site_symmetry_multiplicity
_atom_site_calc_flag
_atom_site_refinement_flags
Er1 Er -0.80555(3) 0.027889(17) -0.42061(2) 0.01964(11) Uani 1 1 d .
S1 S -0.94703(18) 0.21983(11) -0.78539(16) 0.0323(5) Uani 1 1 d .
S2 S -0.50992(19) 0.28376(12) -0.24976(16) 0.0352(5) Uani 1 1 d .
O1 O -0.8724(5) 0.0764(3) -0.6174(4) 0.0325(12) Uani 1 1 d .
O2 O -1.0665(5) 0.0300(3) -0.6580(4) 0.0342(12) Uani 1 1 d .
O3 O -0.9412(5) 0.3651(3) -0.9307(4) 0.0320(12) Uani 1 1 d .
O4 O -1.1403(5) 0.4041(3) -0.9763(4) 0.0346(13) Uani 1 1 d .
O5 O -0.7249(5) 0.1036(3) -0.2212(4) 0.0366(13) Uani 1 1 d .
O6 O -0.6658(5) 0.1405(3) -0.3677(4) 0.0407(14) Uani 1 1 d .
O7 O -0.3498(5) 0.4346(3) -0.2061(4) 0.0330(12) Uani 1 1 d .
O8 O -0.3730(4) 0.4775(3) -0.0411(4) 0.0309(12) Uani 1 1 d .
O9 O -0.1229(8) -0.0534(5) 0.0871(6) 0.105(3) Uani 1 1 d .
H9B H -0.1211 -0.0780 0.1475 0.157 Uiso 1 1 calc R
C1 C -1.0427(7) 0.1540(4) -0.7498(6) 0.0286(17) Uani 1 1 d .
C2 C -1.1652(7) 0.1777(4) -0.8007(6) 0.0361(19) Uani 1 1 d .
H2A H -1.2306 0.1488 -0.7921 0.043 Uiso 1 1 calc R
C3 C -1.1794(7) 0.2512(4) -0.8675(6) 0.0353(19) Uani 1 1 d .
H3A H -1.2560 0.2771 -0.9067 0.042 Uiso 1 1 calc R
C4 C -1.0709(7) 0.2808(4) -0.8693(6) 0.0270(17) Uani 1 1 d .
C5 C -0.9891(7) 0.0808(4) -0.6699(6) 0.0257(16) Uani 1 1 d .
C6 C -1.0493(8) 0.3561(4) -0.9305(6) 0.0285(18) Uani 1 1 d .
C7 C -0.6067(7) 0.2285(4) -0.1989(6) 0.0316(18) Uani 1 1 d .
C8 C -0.6161(7) 0.2653(4) -0.0999(6) 0.037(2) Uani 1 1 d .
H8A H -0.6638 0.2439 -0.0598 0.045 Uiso 1 1 calc R
C9 C -0.5456(7) 0.3390(4) -0.0653(6) 0.0325(18) Uani 1 1 d .
H9A H -0.5433 0.3720 -0.0009 0.039 Uiso 1 1 calc R
C10 C -0.4815(7) 0.3568(4) -0.1358(6) 0.0259(17) Uani 1 1 d .
C11 C -0.6692(7) 0.1521(5) -0.2652(6) 0.0317(18) Uani 1 1 d .
C12 C -0.3966(6) 0.4267(4) -0.1277(6) 0.0271(17) Uani 1 1 d .
C13 C -0.2141(10) -0.0500(6) -0.1325(8) 0.064(3) Uani 1 1 d .
H13A H -0.1317 -0.0483 -0.1351 0.077 Uiso 1 1 calc R
H13B H -0.2672 -0.0823 -0.2013 0.077 Uiso 1 1 calc R
C14 C -0.2044(12) -0.0958(7) -0.0177(9) 0.093(4) Uani 1 1 d .
H14A H -0.2866 -0.1001 -0.0151 0.112 Uiso 1 1 calc R
H14B H -0.1734 -0.1516 -0.0188 0.112 Uiso 1 1 calc R
C15 C -0.3116(10) 0.0583(6) -0.2761(7) 0.078(3) Uani 1 1 d .
H15A H -0.3448 0.1137 -0.2883 0.117 Uiso 1 1 calc R
H15B H -0.3762 0.0198 -0.3203 0.117 Uiso 1 1 calc R
H15C H -0.2446 0.0548 -0.3039 0.117 Uiso 1 1 calc R
C16 C -0.1639(9) 0.0976(7) -0.0813(8) 0.079(3) Uani 1 1 d .
H16A H -0.1979 0.1527 -0.0901 0.119 Uiso 1 1 calc R
H16B H -0.1005 0.0957 -0.1141 0.119 Uiso 1 1 calc R
H16C H -0.1281 0.0831 0.0026 0.119 Uiso 1 1 calc R
C17 C -0.3684(10) 0.0475(7) -0.1038(10) 0.090(4) Uani 1 1 d .
H17A H -0.3961 0.1042 -0.1137 0.135 Uiso 1 1 calc R
H17B H -0.3393 0.0326 -0.0201 0.135 Uiso 1 1 calc R
H17C H -0.4364 0.0119 -0.1498 0.135 Uiso 1 1 calc R
N1 N -0.2645(7) 0.0379(5) -0.1468(6) 0.053(2) Uani 1 1 d .

loop_
_atom_site_aniso_label
_atom_site_aniso_U_11
_atom_site_aniso_U_22
_atom_site_aniso_U_33
_atom_site_aniso_U_23
_atom_site_aniso_U_13
_atom_site_aniso_U_12
Er1 0.0227(2) 0.01324(17) 0.02436(15) -0.00016(13) 0.01060(12) -0.00011(15)
S1 0.0262(11) 0.0255(10) 0.0439(10) 0.0128(8) 0.0122(9) 0.0004(9)
S2 0.0413(13) 0.0309(11) 0.0388(9) -0.0123(8) 0.0214(9) -0.0105(9)
O1 0.037(3) 0.026(3) 0.035(3) 0.005(2) 0.015(2) 0.005(3)
O2 0.035(3) 0.023(3) 0.052(3) 0.009(2) 0.026(2) -0.002(3)
O3 0.028(3) 0.025(3) 0.046(3) 0.008(2) 0.017(2) -0.006(2)
O4 0.035(3) 0.023(3) 0.045(3) 0.016(2) 0.014(2) 0.007(3)
O5 0.040(3) 0.030(3) 0.042(3) -0.008(2) 0.017(2) -0.016(3)
O6 0.049(4) 0.036(3) 0.047(3) -0.018(2) 0.029(3) -0.019(3)
O7 0.034(3) 0.034(3) 0.035(3) -0.006(2) 0.019(2) -0.013(3)
O8 0.030(3) 0.027(3) 0.038(3) -0.010(2) 0.017(2) -0.008(2)
O9 0.119(7) 0.143(8) 0.060(4) 0.001(5) 0.042(5) -0.002(6)
C1 0.029(5) 0.025(4) 0.033(4) 0.010(3) 0.012(3) 0.001(3)
C2 0.032(5) 0.030(4) 0.049(4) 0.014(3) 0.018(4) -0.001(4)
C3 0.021(5) 0.031(5) 0.054(5) 0.014(3) 0.016(4) 0.002(4)
C4 0.024(4) 0.020(4) 0.035(4) 0.009(3) 0.008(3) -0.003(3)
C5 0.033(5) 0.017(4) 0.031(4) -0.003(3) 0.018(3) -0.006(4)
C6 0.039(5) 0.017(4) 0.029(4) 0.007(3) 0.013(3) -0.003(4)
C7 0.032(5) 0.027(4) 0.041(4) -0.006(3) 0.019(3) -0.010(4)
C8 0.041(5) 0.036(5) 0.038(4) -0.008(3) 0.019(4) -0.016(4)
C9 0.034(5) 0.037(5) 0.027(4) -0.011(3) 0.012(3) -0.004(4)
C10 0.025(4) 0.016(4) 0.037(4) -0.005(3) 0.012(3) 0.000(3)
C11 0.027(5) 0.026(4) 0.039(4) -0.004(3) 0.010(3) 0.002(4)
C12 0.021(4) 0.026(4) 0.030(4) 0.000(3) 0.005(3) -0.004(3)
C13 0.090(8) 0.050(6) 0.065(6) -0.001(5) 0.044(6) 0.010(6)
C14 0.127(11) 0.096(9) 0.078(8) -0.007(7) 0.063(8) -0.012(9)
C15 0.091(9) 0.085(8) 0.044(5) 0.010(5) 0.010(5) -0.007(7)
C16 0.068(8) 0.081(8) 0.083(7) -0.018(6) 0.023(6) -0.022(7)
C17 0.059(8) 0.128(11) 0.097(8) -0.028(7) 0.045(7) 0.002(7)
N1 0.052(5) 0.060(5) 0.046(4) -0.009(3) 0.018(4) -0.003(4)

loop_
_atom_type_symbol
_atom_type_description
_atom_type_scat_dispersion_real
_atom_type_scat_dispersion_imag
_atom_type_scat_source
C C 0.0033 0.0016 'International Tables Vol C Tables 4.2.6.8 and 6.1.1.4'
H H 0.0000 0.0000 'International Tables Vol C Tables 4.2.6.8 and 6.1.1.4'
Er Er -0.2586 4.9576 'International Tables Vol C Tables 4.2.6.8 and 6.1.1.4'
N N 0.0061 0.0033 'International Tables Vol C Tables 4.2.6.8 and 6.1.1.4'
O O 0.0106 0.0060 'International Tables Vol C Tables 4.2.6.8 and 6.1.1.4'
S S 0.1246 0.1234 'International Tables Vol C Tables 4.2.6.8 and 6.1.1.4'

loop_
_geom_angle_atom_site_label_1
_geom_angle_atom_site_label_2
_geom_angle_atom_site_label_3
_geom_angle
_geom_angle_site_symmetry_1
_geom_angle_site_symmetry_3
O2 Er1 O4 77.29(17) 3_354 2_343
O2 Er1 O3 77.42(17) 3_354 4_566
O4 Er1 O3 125.36(16) 2_343 4_566
O2 Er1 O1 123.53(18) 3_354 .
O4 Er1 O1 80.08(16) 2_343 .
O3 Er1 O1 75.09(16) 4_566 .
O2 Er1 O6 134.85(17) 3_354 .
O4 Er1 O6 146.05(17) 2_343 .
O3 Er1 O6 79.93(18) 4_566 .
O1 Er1 O6 86.62(17) . .
O2 Er1 O7 86.04(17) 3_354 2_444
O4 Er1 O7 77.41(16) 2_343 2_444
O3 Er1 O7 146.66(16) 4_566 2_444
O1 Er1 O7 137.22(16) . 2_444
O6 Er1 O7 92.22(18) . 2_444
O2 Er1 O8 133.81(16) 3_354 2_444
O4 Er1 O8 71.67(17) 2_343 2_444
O3 Er1 O8 148.77(17) 4_566 2_444
O1 Er1 O8 83.87(16) . 2_444
O6 Er1 O8 75.97(17) . 2_444
O7 Er1 O8 54.64(15) 2_444 2_444
O2 Er1 O5 82.19(17) 3_354 .
O4 Er1 O5 148.55(16) 2_343 .
O3 Er1 O5 71.63(16) 4_566 .
O1 Er1 O5 131.35(17) . .
O6 Er1 O5 53.61(16) . .
O7 Er1 O5 77.63(16) 2_444 .
O8 Er1 O5 108.04(16) 2_444 .
O2 Er1 C12 108.48(19) 3_354 2_444
O4 Er1 C12 68.43(18) 2_343 2_444
O3 Er1 C12 166.21(18) 4_566 2_444
O1 Er1 C12 109.84(19) . 2_444
O6 Er1 C12 87.4(2) . 2_444
O7 Er1 C12 27.54(16) 2_444 2_444
O8 Er1 C12 27.69(17) 2_444 2_444
O5 Er1 C12 96.46(18) . 2_444
O2 Er1 C11 108.3(2) 3_354 .
O4 Er1 C11 162.11(19) 2_343 .
O3 Er1 C11 72.46(19) 4_566 .
O1 Er1 C11 108.85(19) . .
O6 Er1 C11 26.87(19) . .
O7 Er1 C11 85.92(19) 2_444 .
O8 Er1 C11 93.45(19) 2_444 .
O5 Er1 C11 26.83(17) . .
C12 Er1 C11 93.8(2) 2_444 .
C1 S1 C4 91.3(3) . .
C7 S2 C10 91.2(3) . .
C5 O1 Er1 113.7(4) . .
C5 O2 Er1 158.6(4) . 3_354
C6 O3 Er1 138.1(5) . 4_565
C6 O4 Er1 141.3(5) . 2_353
C11 O5 Er1 87.8(4) . .
C11 O6 Er1 95.7(4) . .
C12 O7 Er1 91.4(4) . 2_454
C12 O8 Er1 89.4(4) . 2_454
C14 O9 H9B 109.5 . .
C2 C1 C5 127.6(7) . .
C2 C1 S1 112.4(5) . .
C5 C1 S1 120.0(5) . .
C1 C2 C3 111.3(7) . .
C1 C2 H2A 124.3 . .
C3 C2 H2A 124.3 . .
C4 C3 C2 113.6(7) . .
C4 C3 H3A 123.2 . .
C2 C3 H3A 123.2 . .
C3 C4 C6 129.0(7) . .
C3 C4 S1 111.4(5) . .
C6 C4 S1 119.6(6) . .
O1 C5 O2 125.7(6) . .
O1 C5 C1 117.9(6) . .
O2 C5 C1 116.3(6) . .
O4 C6 O3 126.7(6) . .
O4 C6 C4 116.5(7) . .
O3 C6 C4 116.8(7) . .
C8 C7 C11 129.4(7) . .
C8 C7 S2 111.5(5) . .
C11 C7 S2 119.0(5) . .
C7 C8 C9 112.8(7) . .
C7 C8 H8A 123.6 . .
C9 C8 H8A 123.6 . .
C10 C9 C8 112.9(6) . .
C10 C9 H9A 123.6 . .
C8 C9 H9A 123.6 . .
C9 C10 C12 129.3(6) . .
C9 C10 S2 111.6(5) . .
C12 C10 S2 119.1(5) . .
O5 C11 O6 122.4(6) . .
O5 C11 C7 120.7(6) . .
O6 C11 C7 116.9(7) . .
O5 C11 Er1 65.3(4) . .
O6 C11 Er1 57.4(4) . .
C7 C11 Er1 170.4(5) . .
O7 C12 O8 121.9(6) . .
O7 C12 C10 119.8(6) . .
O8 C12 C10 118.3(6) . .
O7 C12 Er1 61.1(4) . 2_454
O8 C12 Er1 62.9(4) . 2_454
C10 C12 Er1 165.5(5) . 2_454
N1 C13 C14 116.3(8) . .
N1 C13 H13A 108.2 . .
C14 C13 H13A 108.2 . .
N1 C13 H13B 108.2 . .
C14 C13 H13B 108.2 . .
H13A C13 H13B 107.4 . .
O9 C14 C13 111.1(9) . .
O9 C14 H14A 109.4 . .
C13 C14 H14A 109.4 . .
O9 C14 H14B 109.4 . .
C13 C14 H14B 109.4 . .
H14A C14 H14B 108.0 . .
N1 C15 H15A 109.5 . .
N1 C15 H15B 109.5 . .
H15A C15 H15B 109.5 . .
N1 C15 H15C 109.5 . .
H15A C15 H15C 109.5 . .
H15B C15 H15C 109.5 . .
N1 C16 H16A 109.5 . .
N1 C16 H16B 109.5 . .
H16A C16 H16B 109.5 . .
N1 C16 H16C 109.5 . .
H16A C16 H16C 109.5 . .
H16B C16 H16C 109.5 . .
N1 C17 H17A 109.5 . .
N1 C17 H17B 109.5 . .
H17A C17 H17B 109.5 . .
N1 C17 H17C 109.5 . .
H17A C17 H17C 109.5 . .
H17B C17 H17C 109.5 . .
C15 N1 C16 108.1(7) . .
C15 N1 C17 108.8(8) . .
C16 N1 C17 109.0(7) . .
C15 N1 C13 107.4(7) . .
C16 N1 C13 110.7(8) . .
C17 N1 C13 112.7(8) . .

loop_
_geom_bond_atom_site_label_1
_geom_bond_atom_site_label_2
_geom_bond_distance
_geom_bond_site_symmetry_2
Er1 O2 2.247(5) 3_354
Er1 O4 2.301(4) 2_343
Er1 O3 2.305(5) 4_566
Er1 O1 2.321(4) .
Er1 O6 2.350(5) .
Er1 O7 2.389(4) 2_444
Er1 O8 2.429(5) 2_444
Er1 O5 2.525(4) .
Er1 C12 2.729(7) 2_444
Er1 C11 2.776(7) .
S1 C1 1.705(7) .
S1 C4 1.711(7) .
S2 C7 1.720(7) .
S2 C10 1.737(6) .
O1 C5 1.257(8) .
O2 C5 1.264(8) .
O2 Er1 2.247(5) 3_354
O3 C6 1.265(8) .
O3 Er1 2.305(5) 4_565
O4 C6 1.252(8) .
O4 Er1 2.301(4) 2_353
O5 C11 1.254(8) .
O6 C11 1.261(8) .
O7 C12 1.262(8) .
O7 Er1 2.389(4) 2_454
O8 C12 1.268(7) .
O8 Er1 2.429(5) 2_454
O9 C14 1.424(12) .
O9 H9B 0.8200 .
C1 C2 1.368(10) .
C1 C5 1.495(9) .
C2 C3 1.403(9) .
C2 H2A 0.9300 .
C3 C4 1.355(9) .
C3 H3A 0.9300 .
C4 C6 1.488(9) .
C7 C8 1.371(9) .
C7 C11 1.492(9) .
C8 C9 1.410(9) .
C8 H8A 0.9300 .
C9 C10 1.357(9) .
C9 H9A 0.9300 .
C10 C12 1.475(9) .
C12 Er1 2.729(7) 2_454
C13 N1 1.514(10) .
C13 C14 1.530(12) .
C13 H13A 0.9700 .
C13 H13B 0.9700 .
C14 H14A 0.9700 .
C14 H14B 0.9700 .
C15 N1 1.471(10) .
C15 H15A 0.9600 .
C15 H15B 0.9600 .
C15 H15C 0.9600 .
C16 N1 1.483(11) .
C16 H16A 0.9600 .
C16 H16B 0.9600 .
C16 H16C 0.9600 .
C17 N1 1.493(11) .
C17 H17A 0.9600 .
C17 H17B 0.9600 .
C17 H17C 0.9600 .
